data_2002637
loop_
_publ_author_name
'Osterloh, D'
'Mueller-Buschbaum, Hk'

_publ_section_title
;
Das erste Oxocuprat/-Arsenat mit Kupfer in gemischter Valenz: Cu
(Mg27.56 Cu0.44) Cu (As O4)3
;
_journal_name_full
;
Zeitschrift fuer Naturforschung, Teil B. Anorganische Chemie,
Organische Chemie (42,1987-)
;
_journal_page_first 589
_journal_page_last 592
_journal_volume 49
_journal_year 1994
_chemical_formula_structural 'Cu2 (Mg2.56 Cu0.44) (As O4)3'
_chemical_formula_sum 'As3 Cu2.44 Mg2.56 O12'
_chemical_name_systematic 'Copper magnesium arsenate(V) (2.44/2.65/3)'
_space_group_IT_number 15
_symmetry_cell_setting monoclinic
_symmetry_Int_Tables_number 15
_symmetry_space_group_name_Hall '-C 2yc'
_symmetry_space_group_name_H-M 'C 1 2/c 1'
_cell_angle_alpha 90
_cell_angle_beta 113.06(4)
_cell_angle_gamma 90
_cell_formula_units_Z 4
_cell_length_a 11.897(7)
_cell_length_b 12.855(2)
_cell_length_c 6.688(4)
_cell_volume 941.1
_refine_ls_R_factor_all 0.094
_cod_database_code 2002637

loop_
_symmetry_equiv_pos_as_xyz
x,y,z
-x,y,1/2-z
-x,-y,-z
x,-y,1/2+z
1/2+x,1/2+y,z
1/2-x,1/2+y,1/2-z
1/2-x,1/2-y,-z
1/2+x,1/2-y,1/2+z

loop_
_atom_site_label
_atom_site_type_symbol
_atom_site_symmetry_multiplicity
_atom_site_Wyckoff_symbol
_atom_site_fract_x
_atom_site_fract_y
_atom_site_fract_z
_atom_site_occupancy
_atom_site_attached_hydrogens
_atom_site_calc_flag
Cu1 Cu1+ 4 b 0. 0.5 0. 1. 0 d
Cu2 Cu2+ 4 e 0.5 0.5020(3) 0.25 1. 0 d
Mg1 Mg2+ 4 e 0.5 0.2549(6) 0.25 0.853 0 d
Cu3 Cu2+ 4 e 0.5 0.2549(6) 0.25 0.147 0 d
Mg2 Mg2+ 8 f 0.7137(4) 0.1581(4) 0.1196(7) 0.853 0 d
Cu4 Cu2+ 8 f 0.7137(4) 0.1581(4) 0.1196(7) 0.147 0 d
As1 As5+ 4 e 0. 0.2113(2) 0.25 1. 0 d
As2 As5+ 8 f 0.2326(2) 0.3831(2) 0.1243(3) 1. 0 d
O1 O2- 8 f 0.340(1) 0.173(1) 0.121(1) 1. 0 d
O2 O2- 8 f 0.117(1) 0.110(1) 0.816(1) 1. 0 d
O3 O2- 8 f 0.469(1) 0.215(1) 0.527(1) 1. 0 d
O4 O2- 8 f 0.396(1) 0.380(1) 0.738(1) 1. 0 d
O5 O2- 8 f 0.329(1) 0.001(1) 0.387(1) 1. 0 d
O6 O2- 8 f 0.287(1) 0.188(1) 0.682(1) 1. 0 d

loop_
_atom_type_symbol
_atom_type_oxidation_number
Cu1+ 1.000
Cu2+ 2.000
Mg2+ 2.000
As5+ 5.000
O2- -2.000
